data_4342124
loop_
_publ_author_name
'Santoro, Amedeo'
'Kershaw Cook, Laurence J.'
'Kulmaczewski, Rafal'
'Barrett, Simon A.'
'Cespedes, Oscar'
'Halcrow, Malcolm A.'

_publ_section_title
;
 Iron(II) Complexes of Tridentate Indazolylpyridine Ligands: Enhanced
 Spin-Crossover Hysteresis and Ligand-Based Fluorescence.
;
_journal_issue 2
_journal_name_full 'Inorganic chemistry'
_journal_page_first 682
_journal_page_last 693
_journal_paper_doi 10.1021/ic502726q
_journal_volume 54
_journal_year 2015
_chemical_formula_moiety 'C38 H26 Fe N10, 2[Cl O4], C H Cl3'
_chemical_formula_sum 'C39 H27 Cl5 Fe N10 O8'
_chemical_formula_weight 996.81
_chemical_name_systematic
; 
Bis[2,6-di(indazol-2-yl)pyridine]iron(II) diperchlorate
chloroform solvate 
;
_space_group_IT_number 2
_symmetry_cell_setting triclinic
_symmetry_space_group_name_Hall '-P 1'
_symmetry_space_group_name_H-M 'P -1'
_atom_sites_solution_hydrogens geom
_atom_sites_solution_primary direct
_atom_sites_solution_secondary difmap
_audit_creation_method SHELXL-97
_cell_angle_alpha 88.085(3)
_cell_angle_beta 65.731(4)
_cell_angle_gamma 81.623(3)
_cell_formula_units_Z 2
_cell_length_a 12.7650(5)
_cell_length_b 13.0619(5)
_cell_length_c 14.2126(6)
_cell_measurement_reflns_used 6880
_cell_measurement_temperature 340(2)
_cell_measurement_theta_max 72.76
_cell_measurement_theta_min 3.84
_cell_volume 2136.35(16)
_computing_cell_refinement 'CrysAlisPro, Agilent Technologies'
_computing_data_collection 'CrysAlisPro, Agilent Technologies'
_computing_data_reduction 'CrysAlisPro, Agilent Technologies'
_computing_molecular_graphics 'XSEED (Barbour, 2001)'
_computing_publication_material 'local program'
_computing_structure_refinement 'SHELXL-97 (Sheldrick, 1997)'
_computing_structure_solution 'SHELXS-97 (Sheldrick, 1990)'
_diffrn_ambient_temperature 340(2)
_diffrn_detector_area_resol_mean 5.3095
_diffrn_measured_fraction_theta_full 0.906
_diffrn_measured_fraction_theta_max 0.906
_diffrn_measurement_device_type 'SuperNova, Dual, Cu at zero, Atlas'
_diffrn_measurement_method '\w scans'
_diffrn_radiation_monochromator mirror
_diffrn_radiation_source 'SuperNova (Cu) X-ray Source'
_diffrn_radiation_type 'Cu K\a'
_diffrn_radiation_wavelength 1.54184
_diffrn_reflns_av_R_equivalents 0.0357
_diffrn_reflns_av_sigmaI/netI 0.0474
_diffrn_reflns_limit_h_max 15
_diffrn_reflns_limit_h_min -15
_diffrn_reflns_limit_k_max 16
_diffrn_reflns_limit_k_min -14
_diffrn_reflns_limit_l_max 17
_diffrn_reflns_limit_l_min -17
_diffrn_reflns_number 16525
_diffrn_reflns_theta_full 74.81
_diffrn_reflns_theta_max 74.81
_diffrn_reflns_theta_min 3.41
_diffrn_standards_decay_% 0
_diffrn_standards_interval_count 0
_diffrn_standards_interval_time 0
_diffrn_standards_number 0
_exptl_absorpt_coefficient_mu 6.262
_exptl_absorpt_correction_T_max 1.000
_exptl_absorpt_correction_T_min 0.537
_exptl_absorpt_correction_type multi-scan
_exptl_absorpt_process_details
;
CrysAlisPro, Agilent Technologies,
Version 1.171.36.28e (release 10-06-2013 CrysAlis171 .NET)
Empirical absorption correction using spherical harmonics,
 implemented in SCALE3 ABSPACK scaling algorithm.
;
_exptl_crystal_colour brown
_exptl_crystal_density_diffrn 1.550
_exptl_crystal_density_method 'not measured'
_exptl_crystal_description block
_exptl_crystal_F_000 1012
_exptl_crystal_size_max 0.23
_exptl_crystal_size_mid 0.19
_exptl_crystal_size_min 0.11
_refine_diff_density_max 0.867
_refine_diff_density_min -0.522
_refine_diff_density_rms 0.099
_refine_ls_extinction_method none
_refine_ls_goodness_of_fit_ref 1.018
_refine_ls_hydrogen_treatment constr
_refine_ls_matrix_type full
_refine_ls_number_parameters 597
_refine_ls_number_reflns 7958
_refine_ls_number_restraints 62
_refine_ls_restrained_S_all 1.034
_refine_ls_R_factor_all 0.1197
_refine_ls_R_factor_gt 0.0848
_refine_ls_shift/su_max 0.000
_refine_ls_shift/su_mean 0.000
_refine_ls_structure_factor_coef Fsqd
_refine_ls_weighting_details 'calc w=1/[\s^2^(Fo^2^)+(0.2000P)^2^+0.0000P] where P=(Fo^2^+2Fc^2^)/3'
_refine_ls_weighting_scheme calc
_refine_ls_wR_factor_gt 0.2506
_refine_ls_wR_factor_ref 0.2856
_reflns_number_gt 5076
_reflns_number_total 7958
_reflns_threshold_expression >2sigma(I)
_cod_data_source_file ic502726q_si_003.cif
_cod_data_source_block as159ht
_cod_depositor_comments 'Adding full bibliography for 4342113--4342126.cif.'
_cod_original_cell_volume 2136.35(15)
_cod_database_code 4342124

loop_
_symmetry_equiv_pos_as_xyz
'x, y, z'
'-x, -y, -z'

loop_
_atom_site_label
_atom_site_type_symbol
_atom_site_fract_x
_atom_site_fract_y
_atom_site_fract_z
_atom_site_U_iso_or_equiv
_atom_site_adp_type
_atom_site_occupancy
_atom_site_symmetry_multiplicity
_atom_site_calc_flag
_atom_site_refinement_flags
_atom_site_disorder_assembly
_atom_site_disorder_group
Fe1 Fe 0.16731(6) 0.75839(6) 0.18866(6) 0.0526(3) Uani 1 1 d . . .
N2 N 0.2987(4) 0.8501(3) 0.1739(3) 0.0555(10) Uani 1 1 d . . .
C3 C 0.2736(5) 0.9358(4) 0.2315(4) 0.0612(13) Uani 1 1 d . . .
C4 C 0.3560(6) 0.9952(6) 0.2276(6) 0.0840(19) Uani 1 1 d . . .
H4 H 0.3366 1.0539 0.2700 0.101 Uiso 1 1 calc R . .
C5 C 0.4680(6) 0.9638(6) 0.1582(7) 0.095(2) Uani 1 1 d . . .
H5 H 0.5263 1.0015 0.1536 0.114 Uiso 1 1 calc R . .
C6 C 0.4954(5) 0.8767(6) 0.0949(6) 0.0824(19) Uani 1 1 d . . .
H6 H 0.5709 0.8556 0.0469 0.099 Uiso 1 1 calc R . .
C7 C 0.4064(4) 0.8228(4) 0.1058(4) 0.0605(13) Uani 1 1 d . . .
N8 N 0.1530(4) 0.9579(3) 0.2959(4) 0.0610(11) Uani 1 1 d . . .
N9 N 0.0838(4) 0.8865(4) 0.3027(3) 0.0599(11) Uani 1 1 d . . .
C10 C -0.0241(5) 0.9310(5) 0.3641(4) 0.0609(13) Uani 1 1 d . . .
C11 C -0.1280(5) 0.8923(6) 0.3964(5) 0.0758(16) Uani 1 1 d . . .
H11 H -0.1309 0.8251 0.3791 0.091 Uiso 1 1 calc R . .
C12 C -0.2269(6) 0.9578(7) 0.4555(5) 0.089(2) Uani 1 1 d . . .
H12 H -0.2981 0.9339 0.4771 0.106 Uiso 1 1 calc R . .
C13 C -0.2256(7) 1.0581(8) 0.4844(6) 0.098(2) Uani 1 1 d . . .
H13 H -0.2951 1.0987 0.5251 0.118 Uiso 1 1 calc R . .
C14 C -0.1270(7) 1.0968(6) 0.4550(5) 0.088(2) Uani 1 1 d . . .
H14 H -0.1268 1.1642 0.4740 0.106 Uiso 1 1 calc R . .
C15 C -0.0209(5) 1.0330(5) 0.3937(4) 0.0674(15) Uani 1 1 d . . .
C16 C 0.0943(6) 1.0461(5) 0.3503(5) 0.0677(14) Uani 1 1 d . . .
H16 H 0.1255 1.1041 0.3572 0.081 Uiso 1 1 calc R . .
N17 N 0.4203(3) 0.7342(4) 0.0458(4) 0.0599(11) Uani 1 1 d . . .
N18 N 0.3280(3) 0.6821(3) 0.0692(3) 0.0581(10) Uani 1 1 d . . .
C19 C 0.3652(4) 0.6060(4) -0.0029(4) 0.0605(13) Uani 1 1 d . . .
C20 C 0.3038(5) 0.5291(5) -0.0151(5) 0.0720(16) Uani 1 1 d . . .
H20 H 0.2275 0.5253 0.0305 0.086 Uiso 1 1 calc R . .
C21 C 0.3618(6) 0.4609(6) -0.0966(6) 0.0849(19) Uani 1 1 d . . .
H21 H 0.3238 0.4089 -0.1053 0.102 Uiso 1 1 calc R . .
C22 C 0.4761(7) 0.4653(6) -0.1679(6) 0.090(2) Uani 1 1 d . . .
H22 H 0.5103 0.4183 -0.2236 0.108 Uiso 1 1 calc R . .
C23 C 0.5378(6) 0.5368(6) -0.1573(5) 0.0837(19) Uani 1 1 d . . .
H23 H 0.6145 0.5377 -0.2035 0.100 Uiso 1 1 calc R . .
C24 C 0.4822(5) 0.6107(5) -0.0736(5) 0.0677(15) Uani 1 1 d . . .
C25 C 0.5136(5) 0.6927(5) -0.0386(5) 0.0775(17) Uani 1 1 d . . .
H25 H 0.5857 0.7156 -0.0676 0.093 Uiso 1 1 calc R . .
N26 N 0.0500(4) 0.6626(4) 0.1782(4) 0.0613(11) Uani 1 1 d . . .
C27 C 0.0220(5) 0.5809(4) 0.2393(5) 0.0657(14) Uani 1 1 d . . .
C28 C -0.0519(6) 0.5184(6) 0.2344(7) 0.090(2) Uani 1 1 d . . .
H28 H -0.0702 0.4625 0.2775 0.107 Uiso 1 1 calc R . .
C29 C -0.0986(7) 0.5411(7) 0.1634(8) 0.102(2) Uani 1 1 d . . .
H29 H -0.1501 0.5002 0.1586 0.122 Uiso 1 1 calc R . .
C30 C -0.0701(6) 0.6244(6) 0.0984(7) 0.090(2) Uani 1 1 d . . .
H30 H -0.1013 0.6397 0.0499 0.108 Uiso 1 1 calc R . .
C31 C 0.0042(4) 0.6819(5) 0.1085(5) 0.0644(14) Uani 1 1 d . . .
N32 N 0.0816(4) 0.5686(4) 0.3042(4) 0.0676(12) Uani 1 1 d . . .
N33 N 0.1485(4) 0.6412(4) 0.3042(3) 0.0637(11) Uani 1 1 d . . .
C34 C 0.1966(5) 0.6054(5) 0.3697(4) 0.0670(14) Uani 1 1 d . . .
C35 C 0.2744(6) 0.6501(6) 0.3967(5) 0.0829(19) Uani 1 1 d . . .
H35 H 0.2980 0.7132 0.3710 0.099 Uiso 1 1 calc R . .
C36 C 0.3135(7) 0.5965(8) 0.4621(6) 0.104(3) Uani 1 1 d . . .
H36 H 0.3656 0.6238 0.4811 0.125 Uiso 1 1 calc R . .
C37 C 0.2786(8) 0.5019(9) 0.5023(6) 0.116(3) Uani 1 1 d . . .
H37 H 0.3080 0.4687 0.5470 0.139 Uiso 1 1 calc R . .
C38 C 0.2038(9) 0.4573(8) 0.4783(6) 0.111(3) Uani 1 1 d . . .
H38 H 0.1813 0.3944 0.5058 0.134 Uiso 1 1 calc R . .
C39 C 0.1602(6) 0.5096(6) 0.4093(5) 0.0818(19) Uani 1 1 d . . .
C40 C 0.0884(6) 0.4890(5) 0.3648(6) 0.0840(19) Uani 1 1 d . . .
H40 H 0.0513 0.4308 0.3747 0.101 Uiso 1 1 calc R . .
N41 N 0.0446(4) 0.7670(4) 0.0475(4) 0.0650(12) Uani 1 1 d . . .
N42 N 0.1119(4) 0.8250(4) 0.0724(3) 0.0596(11) Uani 1 1 d . . .
C43 C 0.1383(4) 0.8971(5) -0.0002(4) 0.0640(14) Uani 1 1 d . . .
C44 C 0.2035(5) 0.9789(5) -0.0109(5) 0.0751(16) Uani 1 1 d . . .
H44 H 0.2350 0.9891 0.0360 0.090 Uiso 1 1 calc R . .
C45 C 0.2185(6) 1.0415(6) -0.0917(6) 0.090(2) Uani 1 1 d . . .
H45 H 0.2607 1.0960 -0.0995 0.108 Uiso 1 1 calc R . .
C46 C 0.1735(6) 1.0281(7) -0.1634(5) 0.093(2) Uani 1 1 d . . .
H46 H 0.1881 1.0723 -0.2185 0.112 Uiso 1 1 calc R . .
C47 C 0.1077(7) 0.9506(7) -0.1549(5) 0.091(2) Uani 1 1 d . . .
H47 H 0.0762 0.9432 -0.2024 0.109 Uiso 1 1 calc R . .
C48 C 0.0896(5) 0.8828(6) -0.0718(5) 0.0732(16) Uani 1 1 d . . .
C49 C 0.0304(6) 0.8007(6) -0.0375(5) 0.0789(17) Uani 1 1 d . . .
H49 H -0.0122 0.7730 -0.0674 0.095 Uiso 1 1 calc R . .
Cl50A Cl 0.1639(7) 0.2600(7) 0.1739(6) 0.0689(19) Uani 0.50 1 d PD A 1
O51A O 0.1770(14) 0.3589(10) 0.1229(13) 0.153(6) Uiso 0.50 1 d PD A 1
O52A O 0.0433(8) 0.2558(9) 0.2247(9) 0.102(3) Uiso 0.50 1 d PD A 1
O53A O 0.2146(13) 0.1722(10) 0.1101(12) 0.145(6) Uiso 0.50 1 d PD A 1
O54A O 0.2153(9) 0.2625(9) 0.2467(8) 0.101(3) Uiso 0.50 1 d PD A 1
Cl50B Cl 0.1654(10) 0.2718(10) 0.1772(9) 0.111(4) Uani 0.50 1 d PD B 2
O51B O 0.2251(14) 0.3470(13) 0.2035(13) 0.169(6) Uiso 0.50 1 d PD B 2
O52B O 0.1514(12) 0.3220(11) 0.0887(10) 0.133(5) Uiso 0.50 1 d PD B 2
O53B O 0.2415(14) 0.1778(11) 0.1454(13) 0.152(6) Uiso 0.50 1 d PD B 2
O54B O 0.0563(11) 0.2723(12) 0.2622(11) 0.136(5) Uiso 0.50 1 d PD B 2
Cl55 Cl 0.6154(2) 0.74792(18) 0.32206(17) 0.1083(7) Uani 1 1 d D . .
O56A O 0.628(2) 0.7697(17) 0.2171(11) 0.152(10) Uiso 0.40 1 d PD C 1
O57A O 0.6177(13) 0.6329(9) 0.3253(13) 0.098(4) Uiso 0.40 1 d PD C 1
O58A O 0.7159(18) 0.769(2) 0.333(2) 0.212(13) Uiso 0.40 1 d PD C 1
O59A O 0.5104(15) 0.7970(16) 0.3962(15) 0.169(8) Uiso 0.40 1 d PD C 1
O56B O 0.4959(15) 0.797(2) 0.329(2) 0.168(10) Uiso 0.30 1 d PD C 2
O57B O 0.6945(19) 0.753(2) 0.2193(12) 0.133(11) Uiso 0.30 1 d PD C 2
O58B O 0.595(2) 0.6531(14) 0.368(2) 0.146(11) Uiso 0.30 1 d PD C 2
O59B O 0.634(3) 0.821(2) 0.386(2) 0.200(14) Uiso 0.30 1 d PD C 2
O56C O 0.702(2) 0.727(2) 0.3682(19) 0.147(9) Uiso 0.30 1 d PD C 3
O57C O 0.580(2) 0.8644(13) 0.3504(19) 0.149(9) Uiso 0.30 1 d PD C 3
O58C O 0.518(2) 0.704(3) 0.386(2) 0.31(3) Uiso 0.30 1 d PD C 3
O59C O 0.662(2) 0.7409(19) 0.2161(10) 0.096(7) Uiso 0.30 1 d PD C 3
C60A C 0.5157(14) 0.2027(13) 0.3682(15) 0.091(6) Uiso 0.40 1 d PD D 1
H60A H 0.4883 0.2279 0.4397 0.110 Uiso 0.40 1 calc PR D 1
Cl61A Cl 0.6364(7) 0.2597(7) 0.2920(8) 0.165(3) Uani 0.40 1 d PD D 1
Cl62A Cl 0.4038(10) 0.2396(9) 0.3250(12) 0.116(3) Uani 0.40 1 d PD D 1
Cl63A Cl 0.5451(5) 0.0674(6) 0.3649(5) 0.1001(16) Uani 0.40 1 d PD D 1
C60B C 0.491(3) 0.231(2) 0.377(3) 0.09(2) Uiso 0.10 1 d PD E 2
H60B H 0.4516 0.2438 0.4515 0.107 Uiso 0.10 1 calc PR E 2
Cl61B Cl 0.586(2) 0.3230(17) 0.3235(19) 0.106(6) Uiso 0.10 1 d PD E 2
Cl62B Cl 0.385(2) 0.243(3) 0.325(3) 0.079(8) Uiso 0.10 1 d PD E 2
Cl63B Cl 0.570(3) 0.1041(17) 0.354(3) 0.100(9) Uiso 0.10 1 d PD E 2

loop_
_atom_site_aniso_label
_atom_site_aniso_U_11
_atom_site_aniso_U_22
_atom_site_aniso_U_33
_atom_site_aniso_U_23
_atom_site_aniso_U_13
_atom_site_aniso_U_12
Fe1 0.0458(4) 0.0558(5) 0.0524(5) -0.0070(3) -0.0190(3) 0.0031(3)
N2 0.051(2) 0.059(2) 0.057(2) -0.010(2) -0.0253(19) 0.0018(19)
C3 0.055(3) 0.064(3) 0.065(3) -0.006(3) -0.028(2) 0.002(2)
C4 0.079(4) 0.076(4) 0.104(5) -0.026(4) -0.042(4) -0.010(3)
C5 0.067(4) 0.095(5) 0.129(6) -0.018(5) -0.042(4) -0.020(4)
C6 0.049(3) 0.088(5) 0.103(5) -0.017(4) -0.025(3) -0.004(3)
C7 0.048(3) 0.062(3) 0.069(3) -0.006(3) -0.025(2) 0.001(2)
N8 0.065(3) 0.056(3) 0.062(3) -0.009(2) -0.029(2) 0.004(2)
N9 0.055(2) 0.061(3) 0.058(2) -0.015(2) -0.0206(19) 0.005(2)
C10 0.060(3) 0.071(3) 0.051(3) -0.007(2) -0.026(2) 0.006(3)
C11 0.063(3) 0.093(5) 0.066(4) -0.004(3) -0.022(3) -0.005(3)
C12 0.063(4) 0.120(6) 0.070(4) -0.009(4) -0.021(3) 0.010(4)
C13 0.074(5) 0.121(7) 0.077(4) -0.026(4) -0.020(4) 0.029(4)
C14 0.088(5) 0.086(5) 0.074(4) -0.025(4) -0.028(4) 0.029(4)
C15 0.078(4) 0.066(3) 0.053(3) -0.011(3) -0.028(3) 0.016(3)
C16 0.080(4) 0.054(3) 0.063(3) -0.012(3) -0.028(3) 0.009(3)
N17 0.0382(19) 0.065(3) 0.067(3) -0.009(2) -0.0151(18) 0.0040(18)
N18 0.044(2) 0.058(3) 0.063(3) -0.013(2) -0.0168(19) 0.0050(18)
C19 0.051(3) 0.061(3) 0.063(3) -0.009(3) -0.021(2) 0.009(2)
C20 0.053(3) 0.072(4) 0.085(4) -0.025(3) -0.026(3) 0.008(3)
C21 0.076(4) 0.088(5) 0.087(4) -0.028(4) -0.033(4) 0.005(3)
C22 0.086(5) 0.087(5) 0.078(4) -0.034(4) -0.021(4) 0.017(4)
C23 0.060(3) 0.094(5) 0.069(4) -0.018(4) -0.005(3) 0.013(3)
C24 0.049(3) 0.076(4) 0.064(3) -0.007(3) -0.014(2) 0.009(3)
C25 0.051(3) 0.086(4) 0.079(4) -0.009(3) -0.011(3) -0.002(3)
N26 0.048(2) 0.062(3) 0.066(3) -0.012(2) -0.018(2) 0.0024(19)
C27 0.057(3) 0.057(3) 0.070(3) -0.002(3) -0.015(3) 0.000(2)
C28 0.070(4) 0.077(4) 0.111(6) 0.002(4) -0.023(4) -0.018(3)
C29 0.076(4) 0.093(5) 0.141(7) -0.005(5) -0.046(5) -0.024(4)
C30 0.065(4) 0.099(5) 0.113(6) -0.007(4) -0.043(4) -0.011(4)
C31 0.048(3) 0.069(3) 0.074(3) -0.011(3) -0.026(2) 0.002(2)
N32 0.061(3) 0.061(3) 0.064(3) 0.000(2) -0.010(2) -0.006(2)
N33 0.062(3) 0.065(3) 0.056(2) 0.001(2) -0.020(2) 0.002(2)
C34 0.064(3) 0.067(3) 0.051(3) -0.002(3) -0.011(2) 0.010(3)
C35 0.073(4) 0.105(5) 0.062(4) -0.006(3) -0.025(3) 0.006(4)
C36 0.095(5) 0.135(8) 0.082(5) 0.001(5) -0.046(4) 0.017(5)
C37 0.097(6) 0.156(9) 0.078(5) 0.024(5) -0.035(4) 0.026(6)
C38 0.106(6) 0.113(7) 0.083(5) 0.027(5) -0.020(5) 0.021(5)
C39 0.068(4) 0.084(4) 0.066(4) 0.009(3) -0.010(3) 0.015(3)
C40 0.079(4) 0.064(4) 0.085(4) 0.018(3) -0.014(4) 0.000(3)
N41 0.057(2) 0.074(3) 0.067(3) -0.007(2) -0.033(2) 0.003(2)
N42 0.051(2) 0.068(3) 0.061(3) -0.003(2) -0.028(2) 0.005(2)
C43 0.047(3) 0.085(4) 0.054(3) 0.003(3) -0.020(2) 0.006(3)
C44 0.060(3) 0.088(4) 0.081(4) 0.016(3) -0.034(3) -0.008(3)
C45 0.062(4) 0.100(5) 0.101(5) 0.039(4) -0.032(3) -0.004(3)
C46 0.074(4) 0.118(6) 0.069(4) 0.028(4) -0.020(3) 0.009(4)
C47 0.081(4) 0.126(6) 0.063(4) 0.011(4) -0.034(3) 0.005(4)
C48 0.056(3) 0.095(5) 0.067(3) -0.001(3) -0.030(3) 0.008(3)
C49 0.080(4) 0.092(5) 0.078(4) -0.006(4) -0.049(3) -0.001(4)
Cl50A 0.054(4) 0.087(4) 0.074(4) 0.002(3) -0.037(3) 0.000(3)
Cl50B 0.078(6) 0.108(7) 0.136(8) -0.014(5) -0.035(5) 0.000(4)
Cl55 0.1237(16) 0.1092(16) 0.0915(13) -0.0013(11) -0.0381(12) -0.0330(13)
Cl61A 0.123(5) 0.159(7) 0.207(9) 0.001(6) -0.054(6) -0.039(5)
Cl62A 0.121(6) 0.088(4) 0.159(7) 0.001(3) -0.083(6) -0.003(4)
Cl63A 0.080(3) 0.112(4) 0.100(4) -0.006(4) -0.034(3) 0.006(3)

loop_
_atom_type_symbol
_atom_type_description
_atom_type_scat_dispersion_real
_atom_type_scat_dispersion_imag
_atom_type_scat_source
C C 0.0181 0.0091 'International Tables Vol C Tables 4.2.6.8 and 6.1.1.4'
H H 0.0000 0.0000 'International Tables Vol C Tables 4.2.6.8 and 6.1.1.4'
N N 0.0311 0.0180 'International Tables Vol C Tables 4.2.6.8 and 6.1.1.4'
O O 0.0492 0.0322 'International Tables Vol C Tables 4.2.6.8 and 6.1.1.4'
Fe Fe -1.1336 3.1974 'International Tables Vol C Tables 4.2.6.8 and 6.1.1.4'
Cl Cl 0.3639 0.7018 'International Tables Vol C Tables 4.2.6.8 and 6.1.1.4'

loop_
_geom_angle_atom_site_label_1
_geom_angle_atom_site_label_2
_geom_angle_atom_site_label_3
_geom_angle
N2 Fe1 N26 171.14(17)
N2 Fe1 N42 100.72(17)
N26 Fe1 N42 73.90(18)
N2 Fe1 N33 112.38(17)
N26 Fe1 N33 73.08(19)
N42 Fe1 N33 146.87(19)
N2 Fe1 N18 73.67(16)
N26 Fe1 N18 99.07(17)
N42 Fe1 N18 90.54(17)
N33 Fe1 N18 97.22(17)
N2 Fe1 N9 73.10(17)
N26 Fe1 N9 114.15(17)
N42 Fe1 N9 96.89(17)
N33 Fe1 N9 94.03(18)
N18 Fe1 N9 146.74(18)
C7 N2 C3 118.9(5)
C7 N2 Fe1 120.1(4)
C3 N2 Fe1 121.1(4)
N2 C3 C4 123.2(5)
N2 C3 N8 111.8(5)
C4 C3 N8 125.0(5)
C5 C4 C3 116.9(6)
C5 C4 H4 121.5
C3 C4 H4 121.5
C4 C5 C6 120.9(6)
C4 C5 H5 119.6
C6 C5 H5 119.6
C7 C6 C5 117.3(6)
C7 C6 H6 121.3
C5 C6 H6 121.3
N2 C7 C6 122.8(5)
N2 C7 N17 113.4(5)
C6 C7 N17 123.9(5)
C16 N8 N9 113.1(5)
C16 N8 C3 127.8(5)
N9 N8 C3 119.0(4)
C10 N9 N8 105.1(4)
C10 N9 Fe1 138.5(4)
N8 N9 Fe1 114.1(3)
N9 C10 C11 129.5(6)
N9 C10 C15 109.8(5)
C11 C10 C15 120.7(5)
C12 C11 C10 116.9(7)
C12 C11 H11 121.6
C10 C11 H11 121.6
C11 C12 C13 123.1(7)
C11 C12 H12 118.4
C13 C12 H12 118.4
C14 C13 C12 121.1(7)
C14 C13 H13 119.4
C12 C13 H13 119.4
C13 C14 C15 118.7(7)
C13 C14 H14 120.7
C15 C14 H14 120.7
C16 C15 C10 105.9(5)
C16 C15 C14 134.7(7)
C10 C15 C14 119.4(6)
N8 C16 C15 106.1(5)
N8 C16 H16 127.0
C15 C16 H16 127.0
C25 N17 N18 112.1(5)
C25 N17 C7 129.2(5)
N18 N17 C7 118.6(4)
C19 N18 N17 105.0(4)
C19 N18 Fe1 140.0(4)
N17 N18 Fe1 114.0(3)
N18 C19 C20 128.7(5)
N18 C19 C24 110.6(5)
C20 C19 C24 120.7(5)
C21 C20 C19 116.9(6)
C21 C20 H20 121.5
C19 C20 H20 121.5
C20 C21 C22 123.2(7)
C20 C21 H21 118.4
C22 C21 H21 118.4
C23 C22 C21 121.3(6)
C23 C22 H22 119.4
C21 C22 H22 119.4
C22 C23 C24 118.4(6)
C22 C23 H23 120.8
C24 C23 H23 120.8
C25 C24 C23 135.6(6)
C25 C24 C19 105.0(5)
C23 C24 C19 119.4(6)
N17 C25 C24 107.3(5)
N17 C25 H25 126.4
C24 C25 H25 126.4
C31 N26 C27 118.5(5)
C31 N26 Fe1 120.2(4)
C27 N26 Fe1 121.3(4)
N26 C27 C28 122.7(6)
N26 C27 N32 111.3(5)
C28 C27 N32 126.0(6)
C27 C28 C29 117.4(7)
C27 C28 H28 121.3
C29 C28 H28 121.3
C28 C29 C30 121.1(7)
C28 C29 H29 119.4
C30 C29 H29 119.4
C31 C30 C29 117.3(7)
C31 C30 H30 121.3
C29 C30 H30 121.3
N26 C31 C30 122.9(6)
N26 C31 N41 112.3(5)
C30 C31 N41 124.8(6)
C40 N32 N33 112.4(6)
C40 N32 C27 128.4(6)
N33 N32 C27 119.1(5)
C34 N33 N32 104.6(5)
C34 N33 Fe1 139.5(4)
N32 N33 Fe1 115.0(3)
N33 C34 C35 128.1(6)
N33 C34 C39 110.1(6)
C35 C34 C39 121.7(6)
C36 C35 C34 116.6(8)
C36 C35 H35 121.7
C34 C35 H35 121.7
C35 C36 C37 122.6(9)
C35 C36 H36 118.7
C37 C36 H36 118.7
C38 C37 C36 122.2(8)
C38 C37 H37 118.9
C36 C37 H37 118.9
C37 C38 C39 117.8(9)
C37 C38 H38 121.1
C39 C38 H38 121.1
C40 C39 C34 105.7(6)
C40 C39 C38 135.3(8)
C34 C39 C38 119.0(8)
N32 C40 C39 107.1(6)
N32 C40 H40 126.4
C39 C40 H40 126.4
C49 N41 N42 112.0(5)
C49 N41 C31 129.2(5)
N42 N41 C31 118.7(4)
C43 N42 N41 104.5(4)
C43 N42 Fe1 139.8(4)
N41 N42 Fe1 114.2(3)
N42 C43 C44 128.9(5)
N42 C43 C48 110.4(6)
C44 C43 C48 120.7(6)
C45 C44 C43 117.6(6)
C45 C44 H44 121.2
C43 C44 H44 121.2
C44 C45 C46 122.7(8)
C44 C45 H45 118.6
C46 C45 H45 118.6
C47 C46 C45 121.6(6)
C47 C46 H46 119.2
C45 C46 H46 119.2
C46 C47 C48 117.9(7)
C46 C47 H47 121.1
C48 C47 H47 121.1
C49 C48 C47 135.1(7)
C49 C48 C43 105.4(6)
C47 C48 C43 119.4(7)
N41 C49 C48 107.6(6)
N41 C49 H49 126.2
C48 C49 H49 126.2
O53A Cl50A O52A 107.7(10)
O53A Cl50A O54A 109.5(9)
O52A Cl50A O54A 111.2(8)
O53A Cl50A O51A 116.1(10)
O52A Cl50A O51A 107.0(8)
O54A Cl50A O51A 105.4(9)
O53B Cl50B O54B 118.8(12)
O53B Cl50B O52B 110.2(11)
O54B Cl50B O52B 111.0(10)
O53B Cl50B O51B 108.4(11)
O54B Cl50B O51B 106.6(11)
O52B Cl50B O51B 99.9(10)
O59A Cl55 O58A 114.8(12)
O59A Cl55 O56A 112.3(11)
O58A Cl55 O56A 109.0(12)
O59A Cl55 O57A 110.2(10)
O58A Cl55 O57A 107.4(11)
O56A Cl55 O57A 102.2(10)
O58B Cl55 O57B 120.6(14)
O58B Cl55 O59B 112.9(13)
O57B Cl55 O59B 110.0(13)
O58B Cl55 O56B 103.3(12)
O57B Cl55 O56B 107.3(12)
O59B Cl55 O56B 100.4(12)
O59C Cl55 O58C 123.8(15)
O59C Cl55 O56C 114.8(13)
O58C Cl55 O56C 107.3(14)
O59C Cl55 O57C 105.8(11)
O58C Cl55 O57C 103.9(14)
O56C Cl55 O57C 97.2(11)
Cl61A C60A Cl63A 112.8(11)
Cl61A C60A Cl62A 109.1(10)
Cl63A C60A Cl62A 108.7(9)
Cl61A C60A H60A 108.7
Cl63A C60A H60A 108.7
Cl62A C60A H60A 108.7
Cl61B C60B Cl63B 110.7(17)
Cl61B C60B Cl62B 109.9(17)
Cl63B C60B Cl62B 110.9(17)
Cl61B C60B H60B 108.4
Cl63B C60B H60B 108.4
Cl62B C60B H60B 108.4

loop_
_geom_bond_atom_site_label_1
_geom_bond_atom_site_label_2
_geom_bond_distance
Fe1 N2 2.138(4)
Fe1 N26 2.138(5)
Fe1 N42 2.161(4)
Fe1 N33 2.171(5)
Fe1 N18 2.177(4)
Fe1 N9 2.192(4)
N2 C7 1.320(7)
N2 C3 1.330(7)
C3 C4 1.377(8)
C3 N8 1.421(7)
C4 C5 1.372(10)
C4 H4 0.9300
C5 C6 1.386(10)
C5 H5 0.9300
C6 C7 1.375(8)
C6 H6 0.9300
C7 N17 1.407(7)
N8 C16 1.349(7)
N8 N9 1.350(6)
N9 C10 1.346(7)
C10 C11 1.380(8)
C10 C15 1.421(8)
C11 C12 1.376(9)
C11 H11 0.9300
C12 C13 1.391(12)
C12 H12 0.9300
C13 C14 1.324(11)
C13 H13 0.9300
C14 C15 1.427(8)
C14 H14 0.9300
C15 C16 1.377(9)
C16 H16 0.9300
N17 C25 1.353(7)
N17 N18 1.363(6)
N18 C19 1.339(7)
C19 C20 1.416(8)
C19 C24 1.426(8)
C20 C21 1.362(9)
C20 H20 0.9300
C21 C22 1.402(10)
C21 H21 0.9300
C22 C23 1.355(10)
C22 H22 0.9300
C23 C24 1.426(9)
C23 H23 0.9300
C24 C25 1.372(9)
C25 H25 0.9300
N26 C31 1.342(7)
N26 C27 1.348(7)
C27 C28 1.358(9)
C27 N32 1.409(8)
C28 C29 1.373(12)
C28 H28 0.9300
C29 C30 1.394(12)
C29 H29 0.9300
C30 C31 1.347(9)
C30 H30 0.9300
C31 N41 1.410(8)
N32 C40 1.344(8)
N32 N33 1.366(7)
N33 C34 1.349(7)
C34 C35 1.404(10)
C34 C39 1.417(9)
C35 C36 1.355(10)
C35 H35 0.9300
C36 C37 1.399(13)
C36 H36 0.9300
C37 C38 1.345(14)
C37 H37 0.9300
C38 C39 1.426(11)
C38 H38 0.9300
C39 C40 1.367(11)
C40 H40 0.9300
N41 C49 1.344(8)
N41 N42 1.376(6)
N42 C43 1.345(7)
C43 C44 1.414(9)
C43 C48 1.423(8)
C44 C45 1.352(9)
C44 H44 0.9300
C45 C46 1.385(11)
C45 H45 0.9300
C46 C47 1.379(11)
C46 H46 0.9300
C47 C48 1.413(10)
C47 H47 0.9300
C48 C49 1.363(10)
C49 H49 0.9300
Cl50A O53A 1.389(13)
Cl50A O52A 1.415(11)
Cl50A O54A 1.438(11)
Cl50A O51A 1.456(13)
Cl50B O53B 1.409(13)
Cl50B O54B 1.419(13)
Cl50B O52B 1.462(13)
Cl50B O51B 1.470(14)
Cl55 O59A 1.397(13)
Cl55 O56A 1.457(13)
Cl55 O58A 1.417(14)
Cl55 O57A 1.498(11)
Cl55 O58B 1.387(14)
Cl55 O57B 1.399(14)
Cl55 O59B 1.453(15)
Cl55 O56B 1.530(15)
Cl55 O59C 1.374(13)
Cl55 O58C 1.397(16)
Cl55 O56C 1.495(15)
Cl55 O57C 1.540(15)
C60A Cl61A 1.735(15)
C60A Cl63A 1.750(16)
C60A Cl62A 1.775(15)
C60A H60A 0.9800
C60B Cl61B 1.76(2)
C60B Cl63B 1.77(2)
C60B Cl62B 1.78(2)
C60B H60B 0.9800
